data_7156732
loop_
_publ_author_name
'Sun, Yijuan'
'Qu, Zhirong'
'Zhou, Zhikuan'
'Gai, Lizhi'
'Lu, Hua'

_publ_section_title
;
 Thieno[3,2-b]thiophene fused BODIPYs: synthesis, near-infrared
 luminescence and photosensitive properties.
;
_journal_issue 14
_journal_name_full 'Organic &amp; biomolecular chemistry'
_journal_page_first 3617
_journal_page_last 3622
_journal_paper_doi 10.1039/c9ob00030e
_journal_volume 17
_journal_year 2019
_chemical_formula_sum 'C18 H6 B F5 N2 O0 S4'
_chemical_formula_weight 484.30
_chemical_name_common 1
_chemical_name_systematic 1
_space_group_IT_number 2
_space_group_name_Hall '-P 1'
_space_group_name_H-M_alt 'P -1'
_symmetry_cell_setting triclinic
_symmetry_space_group_name_Hall '-P 1'
_symmetry_space_group_name_H-M 'P -1'
_atom_sites_solution_hydrogens geom
_atom_sites_solution_primary direct
_atom_sites_solution_secondary difmap
_audit_creation_method SHELXL-97
_audit_update_record
;
2018-10-29 deposited with the CCDC.    2019-03-14 downloaded from the CCDC.
;
_cell_angle_alpha 111.424(6)
_cell_angle_beta 104.496(7)
_cell_angle_gamma 96.556(4)
_cell_formula_units_Z 2
_cell_length_a 8.209(2)
_cell_length_b 9.719(3)
_cell_length_c 12.587(5)
_cell_measurement_reflns_used 2518
_cell_measurement_temperature 296(2)
_cell_measurement_theta_max 26.29
_cell_measurement_theta_min 2.63
_cell_volume 881.2(5)
_computing_structure_refinement 'SHELXL-97 (Sheldrick, 1997)'
_computing_structure_solution 'SHELXS-97 (Sheldrick, 1990)'
_diffrn_ambient_temperature 296(2)
_diffrn_measured_fraction_theta_full 0.990
_diffrn_measured_fraction_theta_max 0.990
_diffrn_measurement_device_type 'Bruker APEX-II CCD'
_diffrn_measurement_method '\f and \w scans'
_diffrn_radiation_monochromator graphite
_diffrn_radiation_source 'fine-focus sealed tube'
_diffrn_radiation_type MoK\a
_diffrn_radiation_wavelength 0.71073
_diffrn_reflns_av_R_equivalents 0.0388
_diffrn_reflns_av_sigmaI/netI 0.0529
_diffrn_reflns_limit_h_max 10
_diffrn_reflns_limit_h_min -10
_diffrn_reflns_limit_k_max 11
_diffrn_reflns_limit_k_min -12
_diffrn_reflns_limit_l_max 16
_diffrn_reflns_limit_l_min -15
_diffrn_reflns_number 10962
_diffrn_reflns_theta_full 27.51
_diffrn_reflns_theta_max 27.51
_diffrn_reflns_theta_min 1.83
_exptl_absorpt_coefficient_mu 0.600
_exptl_crystal_colour brown
_exptl_crystal_density_diffrn 1.825
_exptl_crystal_density_method 'not measured'
_exptl_crystal_description block
_exptl_crystal_F_000 484
_refine_diff_density_max 0.477
_refine_diff_density_min -0.368
_refine_diff_density_rms 0.104
_refine_ls_extinction_method none
_refine_ls_goodness_of_fit_ref 1.095
_refine_ls_hydrogen_treatment mixed
_refine_ls_matrix_type full
_refine_ls_number_parameters 271
_refine_ls_number_reflns 4033
_refine_ls_number_restraints 0
_refine_ls_restrained_S_all 1.095
_refine_ls_R_factor_all 0.0804
_refine_ls_R_factor_gt 0.0443
_refine_ls_shift/su_max 0.000
_refine_ls_shift/su_mean 0.000
_refine_ls_structure_factor_coef Fsqd
_refine_ls_weighting_details 'calc w=1/[\s^2^(Fo^2^)+(0.0817P)^2^+0.0087P] where P=(Fo^2^+2Fc^2^)/3'
_refine_ls_weighting_scheme calc
_refine_ls_wR_factor_gt 0.1154
_refine_ls_wR_factor_ref 0.1543
_reflns_number_gt 2691
_reflns_number_total 4033
_reflns_threshold_expression >2sigma(I)
_cod_data_source_file c9ob00030e2.cif
_cod_data_source_block 123
_cod_depositor_comments
;
The following automatic conversions were performed:

'_symmetry_cell_setting' value 'Triclinic' changed to 'triclinic'
according to
/home/data/users/saulius/crontab/automatic-downloads/rss-feeds/RSC/lib/dictionaries/cif_core.dic
dictionary named 'cif_core.dic' version 2.4.2 from 2011-04-26.

Automatic conversion script
Id: cif_fix_values 4973 2017-02-22 13:04:09Z antanas 

 Adding full bibliography for 7156732.cif.
;
_cod_database_code 7156732

loop_
_symmetry_equiv_pos_as_xyz
'x, y, z'
'-x, -y, -z'

loop_
_atom_site_label
_atom_site_type_symbol
_atom_site_fract_x
_atom_site_fract_y
_atom_site_fract_z
_atom_site_U_iso_or_equiv
_atom_site_adp_type
_atom_site_occupancy
_atom_site_symmetry_multiplicity
_atom_site_calc_flag
_atom_site_refinement_flags
S1 S 0.36373(13) 0.41395(11) 0.36158(8) 0.0449(3) Uani 1 1 d .
S2 S 0.34690(12) -0.01802(11) 0.57834(8) 0.0413(2) Uani 1 1 d .
S3 S -0.08012(13) -0.38580(11) 0.43986(9) 0.0443(3) Uani 1 1 d .
S4 S -0.05154(13) 0.36338(11) 0.06519(9) 0.0469(3) Uani 1 1 d .
F1 F 0.2233(3) 0.1197(2) 0.38874(17) 0.0452(5) Uani 1 1 d .
F2 F 0.2443(2) -0.0659(2) 0.22394(18) 0.0433(5) Uani 1 1 d .
F3 F -0.5177(3) -0.2387(3) 0.0683(2) 0.0625(7) Uani 1 1 d .
F4 F -0.4391(3) -0.2173(3) -0.0760(2) 0.0673(7) Uani 1 1 d .
N2 N 0.0157(3) 0.0652(3) 0.1961(2) 0.0328(6) Uani 1 1 d .
N1 N 0.0038(3) -0.1131(3) 0.2920(2) 0.0326(6) Uani 1 1 d .
C7 C 0.2339(5) -0.2270(4) 0.6406(3) 0.0414(8) Uani 1 1 d .
H7 H 0.2257 -0.2867 0.6831 0.050 Uiso 1 1 calc R
C16 C 0.1761(4) 0.3352(4) 0.2418(3) 0.0341(7) Uani 1 1 d .
C18 C 0.1121(5) -0.2504(4) 0.5305(3) 0.0370(8) Uani 1 1 d .
C2 C -0.2193(4) -0.3190(4) 0.2305(3) 0.0372(8) Uani 1 1 d .
H2 H -0.3204 -0.3937 0.1855 0.045 Uiso 1 1 calc R
C11 C -0.2004(4) 0.0600(4) 0.0371(3) 0.0369(8) Uani 1 1 d .
H11 H -0.2999 0.0276 -0.0287 0.044 Uiso 1 1 calc R
C9 C -0.2197(4) -0.1565(4) 0.1095(3) 0.0333(7) Uani 1 1 d .
C15 C 0.3875(5) 0.5784(4) 0.3399(3) 0.0504(10) Uani 1 1 d .
H15 H 0.4792 0.6617 0.3883 0.060 Uiso 1 1 calc R
C17 C 0.0507(4) 0.1955(4) 0.1832(3) 0.0318(7) Uani 1 1 d .
C4 C 0.0323(4) -0.1739(4) 0.3747(3) 0.0316(7) Uani 1 1 d .
C6 C 0.3656(5) -0.1044(5) 0.6756(3) 0.0469(9) Uani 1 1 d .
H6 H 0.4575 -0.0708 0.7464 0.056 Uiso 1 1 calc R
C3 C -0.1059(4) -0.3005(4) 0.3381(3) 0.0343(7) Uani 1 1 d .
C12 C -0.0826(4) 0.1954(4) 0.0850(3) 0.0372(8) Uani 1 1 d .
C14 C 0.2602(5) 0.5767(4) 0.2453(3) 0.0472(9) Uani 1 1 d .
H14 H 0.2545 0.6565 0.2215 0.057 Uiso 1 1 calc R
C8 C -0.3902(5) -0.2504(4) 0.0184(3) 0.0399(8) Uani 1 1 d .
B1 B 0.1316(5) 0.0040(4) 0.2795(3) 0.0310(8) Uani 1 1 d .
C5 C 0.1554(4) -0.1443(4) 0.4851(3) 0.0334(7) Uani 1 1 d .
C1 C -0.1506(4) -0.2003(4) 0.2016(3) 0.0323(7) Uani 1 1 d .
C10 C -0.1419(4) -0.0221(4) 0.1069(3) 0.0340(7) Uani 1 1 d .
C13 C 0.1383(5) 0.4354(4) 0.1888(3) 0.0392(8) Uani 1 1 d .
F5 F -0.3912(3) -0.3985(2) -0.0250(2) 0.0600(6) Uani 1 1 d .

loop_
_atom_site_aniso_label
_atom_site_aniso_U_11
_atom_site_aniso_U_22
_atom_site_aniso_U_33
_atom_site_aniso_U_23
_atom_site_aniso_U_13
_atom_site_aniso_U_12
S1 0.0435(5) 0.0369(5) 0.0439(5) 0.0174(4) 0.0009(4) -0.0037(4)
S2 0.0374(5) 0.0424(5) 0.0393(5) 0.0186(4) 0.0061(4) -0.0009(4)
S3 0.0465(6) 0.0374(5) 0.0503(5) 0.0264(4) 0.0093(4) -0.0017(4)
S4 0.0505(6) 0.0417(5) 0.0531(6) 0.0306(5) 0.0069(4) 0.0103(4)
F1 0.0472(12) 0.0340(11) 0.0391(11) 0.0132(9) -0.0032(9) -0.0038(9)
F2 0.0335(11) 0.0509(13) 0.0547(12) 0.0301(11) 0.0157(9) 0.0117(10)
F3 0.0307(12) 0.0754(18) 0.0653(14) 0.0167(13) 0.0114(10) 0.0015(11)
F4 0.0591(15) 0.0674(16) 0.0491(13) 0.0265(12) -0.0180(11) -0.0149(13)
N2 0.0300(14) 0.0346(15) 0.0339(14) 0.0184(12) 0.0050(11) 0.0046(12)
N1 0.0275(14) 0.0337(15) 0.0337(14) 0.0160(12) 0.0037(11) 0.0023(12)
C7 0.050(2) 0.039(2) 0.0387(18) 0.0223(16) 0.0095(16) 0.0096(17)
C16 0.0360(18) 0.0318(18) 0.0367(17) 0.0162(14) 0.0124(14) 0.0056(15)
C18 0.041(2) 0.0328(18) 0.0373(18) 0.0146(15) 0.0129(15) 0.0071(16)
C2 0.0329(18) 0.0306(18) 0.0462(19) 0.0168(16) 0.0104(15) 0.0016(15)
C11 0.0295(17) 0.043(2) 0.0364(17) 0.0203(16) 0.0018(14) 0.0051(15)
C9 0.0281(17) 0.0326(18) 0.0336(17) 0.0107(14) 0.0059(13) 0.0044(14)
C15 0.056(3) 0.036(2) 0.051(2) 0.0139(18) 0.016(2) -0.0045(19)
C17 0.0310(17) 0.0307(17) 0.0354(16) 0.0178(14) 0.0075(14) 0.0057(14)
C4 0.0288(17) 0.0290(17) 0.0394(17) 0.0167(14) 0.0111(14) 0.0055(14)
C6 0.045(2) 0.057(3) 0.0367(19) 0.0220(18) 0.0077(16) 0.011(2)
C3 0.0321(17) 0.0291(17) 0.0432(18) 0.0185(15) 0.0105(15) 0.0029(14)
C12 0.0366(19) 0.042(2) 0.0380(18) 0.0220(16) 0.0107(15) 0.0132(16)
C14 0.053(2) 0.036(2) 0.055(2) 0.0223(18) 0.0171(19) 0.0058(18)
C8 0.0355(19) 0.037(2) 0.0399(18) 0.0145(16) 0.0050(15) 0.0004(16)
B1 0.0313(19) 0.0248(18) 0.0336(18) 0.0152(15) 0.0014(15) 0.0028(15)
C5 0.0344(18) 0.0297(17) 0.0364(17) 0.0159(14) 0.0092(14) 0.0051(14)
C1 0.0291(17) 0.0261(16) 0.0357(17) 0.0100(14) 0.0071(14) 0.0000(14)
C10 0.0281(17) 0.0354(19) 0.0351(17) 0.0142(15) 0.0055(13) 0.0052(14)
C13 0.045(2) 0.0361(19) 0.0446(19) 0.0216(16) 0.0191(16) 0.0125(16)
F5 0.0576(15) 0.0358(13) 0.0567(14) 0.0013(11) 0.0004(11) -0.0011(11)

loop_
_atom_type_symbol
_atom_type_description
_atom_type_scat_dispersion_real
_atom_type_scat_dispersion_imag
_atom_type_scat_source
C C 0.0033 0.0016 'International Tables Vol C Tables 4.2.6.8 and 6.1.1.4'
H H 0.0000 0.0000 'International Tables Vol C Tables 4.2.6.8 and 6.1.1.4'
N N 0.0061 0.0033 'International Tables Vol C Tables 4.2.6.8 and 6.1.1.4'
O O 0.0106 0.0060 'International Tables Vol C Tables 4.2.6.8 and 6.1.1.4'
B B 0.0013 0.0007 'International Tables Vol C Tables 4.2.6.8 and 6.1.1.4'
F F 0.0171 0.0103 'International Tables Vol C Tables 4.2.6.8 and 6.1.1.4'
S S 0.1246 0.1234 'International Tables Vol C Tables 4.2.6.8 and 6.1.1.4'

loop_
_geom_angle_atom_site_label_1
_geom_angle_atom_site_label_2
_geom_angle_atom_site_label_3
_geom_angle
C15 S1 C16 90.80(18)
C6 S2 C5 91.17(17)
C18 S3 C3 89.72(16)
C12 S4 C13 89.54(16)
C17 N2 C10 107.0(3)
C17 N2 B1 129.1(3)
C10 N2 B1 123.4(3)
C4 N1 C1 107.5(3)
C4 N1 B1 127.9(3)
C1 N1 B1 123.3(3)
C6 C7 C18 110.4(3)
C6 C7 H7 124.8
C18 C7 H7 124.8
C13 C16 C17 112.1(3)
C13 C16 S1 111.1(3)
C17 C16 S1 136.8(3)
C5 C18 C7 113.3(3)
C5 C18 S3 114.0(3)
C7 C18 S3 132.7(3)
C3 C2 C1 106.2(3)
C3 C2 H2 126.9
C1 C2 H2 126.9
C12 C11 C10 107.1(3)
C12 C11 H11 126.5
C10 C11 H11 126.5
C1 C9 C10 121.7(3)
C1 C9 C8 117.6(3)
C10 C9 C8 120.5(3)
C14 C15 S1 114.3(3)
C14 C15 H15 122.8
S1 C15 H15 122.8
N2 C17 C16 138.6(3)
N2 C17 C12 110.1(3)
C16 C17 C12 111.2(3)
N1 C4 C5 138.0(3)
N1 C4 C3 109.0(3)
C5 C4 C3 112.9(3)
C7 C6 S2 114.3(3)
C7 C6 H6 122.9
S2 C6 H6 122.9
C2 C3 C4 108.4(3)
C2 C3 S3 139.4(3)
C4 C3 S3 112.2(2)
C11 C12 C17 107.3(3)
C11 C12 S4 139.5(3)
C17 C12 S4 113.2(3)
C15 C14 C13 110.0(3)
C15 C14 H14 125.0
C13 C14 H14 125.0
F4 C8 F5 106.2(3)
F4 C8 F3 106.9(3)
F5 C8 F3 104.8(3)
F4 C8 C9 115.3(3)
F5 C8 C9 111.7(3)
F3 C8 C9 111.2(3)
F1 B1 F2 109.9(3)
F1 B1 N1 111.8(3)
F2 B1 N1 110.3(3)
F1 B1 N2 110.8(3)
F2 B1 N2 109.4(3)
N1 B1 N2 104.6(3)
C18 C5 C4 111.2(3)
C18 C5 S2 110.8(2)
C4 C5 S2 138.0(3)
C9 C1 N1 120.1(3)
C9 C1 C2 130.8(3)
N1 C1 C2 108.9(3)
C9 C10 N2 118.8(3)
C9 C10 C11 132.3(3)
N2 C10 C11 108.5(3)
C16 C13 C14 113.8(3)
C16 C13 S4 113.9(3)
C14 C13 S4 132.3(3)

loop_
_geom_bond_atom_site_label_1
_geom_bond_atom_site_label_2
_geom_bond_distance
S1 C15 1.715(4)
S1 C16 1.719(4)
S2 C6 1.707(4)
S2 C5 1.714(3)
S3 C18 1.747(4)
S3 C3 1.747(3)
S4 C12 1.739(4)
S4 C13 1.755(4)
F1 B1 1.372(4)
F2 B1 1.388(4)
F3 C8 1.344(4)
F4 C8 1.322(4)
N2 C17 1.343(4)
N2 C10 1.407(4)
N2 B1 1.564(4)
N1 C4 1.360(4)
N1 C1 1.396(4)
N1 B1 1.536(4)
C7 C6 1.366(5)
C7 C18 1.413(5)
C7 H7 0.9300
C16 C13 1.389(4)
C16 C17 1.420(5)
C18 C5 1.401(4)
C2 C3 1.373(5)
C2 C1 1.429(4)
C2 H2 0.9300
C11 C12 1.367(5)
C11 C10 1.424(4)
C11 H11 0.9300
C9 C1 1.391(4)
C9 C10 1.401(4)
C9 C8 1.499(4)
C15 C14 1.366(6)
C15 H15 0.9300
C17 C12 1.431(4)
C4 C5 1.405(4)
C4 C3 1.421(4)
C6 H6 0.9300
C14 C13 1.417(5)
C14 H14 0.9300
C8 F5 1.339(4)
